data_7113016
loop_
_publ_author_name
'Hou, Lei'
'Zhang, Wei-Xiong'
'Zhang, Jie-Peng'
'Xue, Wei'
'Zhang, Yue-Biao'
'Chen, Xiao-Ming'

_publ_section_title
;
 An octacobalt cluster based, (3,12)-connected, magnetic, porous
 coordination polymer.
;
_journal_issue 34
_journal_name_full 'Chemical communications (Cambridge, England)'
_journal_page_first 6311
_journal_page_last 6313
_journal_paper_doi 10.1039/c0cc01106a
_journal_volume 46
_journal_year 2010
_chemical_formula_sum 'C96 H68 Co8 N8 O32 S2'
_chemical_formula_weight 2381.14
_chemical_name_systematic
;
?
;
_space_group_IT_number 137
_symmetry_cell_setting tetragonal
_symmetry_space_group_name_Hall '-P 4ac 2a'
_symmetry_space_group_name_H-M 'P 42/n m c :2'
_atom_sites_solution_hydrogens geom
_atom_sites_solution_primary direct
_atom_sites_solution_secondary difmap
_audit_creation_method SHELXL-97
_cell_angle_alpha 90.00
_cell_angle_beta 90.00
_cell_angle_gamma 90.00
_cell_formula_units_Z 2
_cell_length_a 17.7875(2)
_cell_length_b 17.7875(2)
_cell_length_c 32.8115(8)
_cell_measurement_reflns_used 5412
_cell_measurement_temperature 150(2)
_cell_measurement_theta_max 60.21
_cell_measurement_theta_min 2.48
_cell_volume 10381.4(3)
_computing_structure_refinement 'SHELXL-97 (Sheldrick, 1997)'
_computing_structure_solution 'SHELXS-97 (Sheldrick, 1990)'
_diffrn_ambient_temperature 150(2)
_diffrn_measured_fraction_theta_full 0.986
_diffrn_measured_fraction_theta_max 0.986
_diffrn_radiation_monochromator graphite
_diffrn_radiation_source 'fine-focus sealed tube'
_diffrn_radiation_type CuK\a
_diffrn_radiation_wavelength 1.54178
_diffrn_reflns_av_R_equivalents 0.1205
_diffrn_reflns_av_sigmaI/netI 0.1159
_diffrn_reflns_limit_h_max 17
_diffrn_reflns_limit_h_min -19
_diffrn_reflns_limit_k_max 19
_diffrn_reflns_limit_k_min -20
_diffrn_reflns_limit_l_max 31
_diffrn_reflns_limit_l_min -36
_diffrn_reflns_number 32895
_diffrn_reflns_theta_full 61.43
_diffrn_reflns_theta_max 61.43
_diffrn_reflns_theta_min 2.69
_exptl_absorpt_coefficient_mu 5.412
_exptl_absorpt_correction_T_max 0.7271
_exptl_absorpt_correction_T_min 0.6416
_exptl_absorpt_correction_type multi-scan
_exptl_absorpt_process_details sadabs
_exptl_crystal_colour red
_exptl_crystal_density_diffrn 0.762
_exptl_crystal_density_method 'not measured'
_exptl_crystal_description block
_exptl_crystal_F_000 2408
_exptl_crystal_size_max 0.09
_exptl_crystal_size_mid 0.08
_exptl_crystal_size_min 0.06
_platon_squeeze_details
;
;
_refine_diff_density_max 0.524
_refine_diff_density_min -1.145
_refine_diff_density_rms 0.068
_refine_ls_extinction_coef 0.000040(9)
_refine_ls_extinction_expression Fc^*^=kFc[1+0.001xFc^2^\l^3^/sin(2\q)]^-1/4^
_refine_ls_extinction_method SHELXL
_refine_ls_goodness_of_fit_ref 0.961
_refine_ls_hydrogen_treatment constr
_refine_ls_matrix_type full
_refine_ls_number_parameters 200
_refine_ls_number_reflns 4270
_refine_ls_number_restraints 0
_refine_ls_restrained_S_all 0.947
_refine_ls_R_factor_all 0.1071
_refine_ls_R_factor_gt 0.0585
_refine_ls_shift/su_max 0.000
_refine_ls_shift/su_mean 0.000
_refine_ls_structure_factor_coef Fsqd
_refine_ls_weighting_details 'calc w=1/[\s^2^(Fo^2^)+(0.0792P)^2^+0.0000P] where P=(Fo^2^+2Fc^2^)/3'
_refine_ls_weighting_scheme calc
_refine_ls_wR_factor_gt 0.1434
_refine_ls_wR_factor_ref 0.1590
_reflns_number_gt 1890
_reflns_number_total 4270
_reflns_threshold_expression >2sigma(I)
_cod_data_source_file c0cc01106a.txt
_cod_data_source_block complex_1
_cod_original_sg_symbol_H-M P4(2)/nmc
_cod_database_code 7113016

loop_
_symmetry_equiv_pos_as_xyz
'x, y, z'
'-x+1/2, -y+1/2, z'
'-y+1/2, x, z+1/2'
'y, -x+1/2, z+1/2'
'-x, y+1/2, -z'
'x+1/2, -y, -z'
'y+1/2, x+1/2, -z+1/2'
'-y, -x, -z+1/2'
'-x, -y, -z'
'x-1/2, y-1/2, -z'
'y-1/2, -x, -z-1/2'
'-y, x-1/2, -z-1/2'
'x, -y-1/2, z'
'-x-1/2, y, z'
'-y-1/2, -x-1/2, z-1/2'
'y, x, z-1/2'

loop_
_atom_site_label
_atom_site_type_symbol
_atom_site_fract_x
_atom_site_fract_y
_atom_site_fract_z
_atom_site_U_iso_or_equiv
_atom_site_adp_type
_atom_site_occupancy
_atom_site_symmetry_multiplicity
_atom_site_calc_flag
_atom_site_refinement_flags
_atom_site_disorder_group
S1 S 0.2500 0.7500 0.17836(6) 0.0384(6) Uani 1 4 d S .
Co1 Co 0.34092(4) 0.65908(4) 0.2500 0.0354(3) Uani 1 2 d S .
Co2 Co 0.2500 0.56464(6) 0.17123(3) 0.0429(3) Uani 1 2 d S .
O1 O 0.42646(18) 0.63049(19) 0.21158(9) 0.0546(10) Uani 1 1 d . .
O1W O 0.2500 0.4477(3) 0.19114(15) 0.0871(19) Uani 1 2 d S .
H1W H 0.2868 0.4264 0.2030 0.105 Uiso 1 1 d R .
O2 O 0.3630(2) 0.5586(2) 0.16677(9) 0.0607(10) Uani 1 1 d . .
O3 O 0.2500 0.5983(2) 0.22933(11) 0.0426(12) Uani 1 2 d S .
H3O H 0.2500 0.5595 0.2428 0.051 Uiso 1 2 calc SR .
O4 O 0.3169(2) 0.7500 0.20580(10) 0.0372(11) Uani 1 2 d S .
O5 O 0.2500 0.6825(2) 0.15293(11) 0.0453(12) Uani 1 2 d S .
C1 C 0.4220(3) 0.5923(3) 0.17939(15) 0.0567(15) Uani 1 1 d . .
C2 C 0.4890(3) 0.5852(4) 0.15314(15) 0.0668(17) Uani 1 1 d . .
C3 C 0.4901(3) 0.5398(4) 0.12031(16) 0.093(2) Uani 1 1 d . .
H3 H 0.4466 0.5135 0.1136 0.112 Uiso 1 1 calc R .
C4 C 0.5522(3) 0.5306(4) 0.09642(16) 0.100(2) Uani 1 1 d . .
H4 H 0.5510 0.4966 0.0749 0.120 Uiso 1 1 calc R .
C5 C 0.6176(3) 0.5717(4) 0.10406(16) 0.092(2) Uani 1 1 d . .
C6 C 0.6172(3) 0.6222(4) 0.13678(16) 0.102(2) Uani 1 1 d . .
H6 H 0.6594 0.6512 0.1426 0.122 Uiso 1 1 calc R .
C7 C 0.5540(4) 0.6281(4) 0.16004(16) 0.086(2) Uani 1 1 d . .
H7 H 0.5540 0.6622 0.1815 0.103 Uiso 1 1 calc R .
C8 C 0.6849(3) 0.5644(4) 0.07895(17) 0.091(2) Uani 1 1 d . .
C9 C 0.6829(3) 0.5458(4) 0.03671(15) 0.090(2) Uani 1 1 d . .
H9 H 0.6371 0.5408 0.0233 0.108 Uiso 1 1 calc R .
C10 C 0.7500 0.5354(6) 0.0157(2) 0.078(3) Uani 1 2 d S .
C11 C 0.7500 0.5126(6) -0.0272(2) 0.068(3) Uani 1 2 d S .
C12 C 0.7021(7) 0.4588(8) -0.0406(3) 0.079(4) Uani 0.50 1 d P 1
H12 H 0.6763 0.4293 -0.0218 0.095 Uiso 0.50 1 calc PR 1
C12' C 0.7068(6) 0.5455(7) -0.0545(3) 0.067(3) Uani 0.50 1 d P 2
H12' H 0.6822 0.5896 -0.0471 0.080 Uiso 0.50 1 calc PR 2
C13 C 0.7022(6) 0.4378(6) -0.0820(3) 0.061(3) Uani 0.50 1 d P 1
H13 H 0.6773 0.3939 -0.0895 0.073 Uiso 0.50 1 calc PR 1
C13' C 0.7083(6) 0.5258(7) -0.0963(3) 0.061(3) Uani 0.50 1 d P 2
H13' H 0.6820 0.5545 -0.1153 0.074 Uiso 0.50 1 calc PR 2
N1 N 0.7500 0.4686(4) -0.10855(18) 0.0571(18) Uani 1 2 d S .
N2 N 0.7500 0.5734(5) 0.09882(19) 0.097(3) Uani 1 2 d S .

loop_
_atom_site_aniso_label
_atom_site_aniso_U_11
_atom_site_aniso_U_22
_atom_site_aniso_U_33
_atom_site_aniso_U_23
_atom_site_aniso_U_13
_atom_site_aniso_U_12
S1 0.0411(16) 0.0519(17) 0.0221(12) 0.000 0.000 0.000
Co1 0.0418(4) 0.0418(4) 0.0228(5) -0.0043(3) -0.0043(3) 0.0045(5)
Co2 0.0461(8) 0.0551(8) 0.0274(6) -0.0134(5) 0.000 0.000
O1 0.051(2) 0.075(3) 0.038(2) -0.0192(18) -0.0047(16) 0.0148(19)
O1W 0.105(5) 0.068(4) 0.078(4) -0.016(3) 0.000 0.000
O2 0.048(2) 0.082(3) 0.053(2) -0.026(2) -0.0007(18) -0.002(2)
O3 0.055(3) 0.046(3) 0.027(2) 0.002(2) 0.000 0.000
O4 0.029(3) 0.057(3) 0.025(2) 0.000 -0.0055(19) 0.000
O5 0.065(3) 0.046(3) 0.025(2) -0.007(2) 0.000 0.000
C1 0.049(4) 0.084(5) 0.038(3) -0.002(3) 0.003(3) 0.012(3)
C2 0.040(3) 0.114(5) 0.046(3) -0.038(3) -0.004(3) 0.009(3)
C3 0.047(3) 0.166(5) 0.066(3) -0.067(3) 0.015(3) -0.011(4)
C4 0.057(4) 0.185(6) 0.059(3) -0.073(4) 0.005(3) -0.003(4)
C5 0.038(3) 0.182(6) 0.056(3) -0.061(3) 0.006(3) 0.003(4)
C6 0.052(4) 0.182(7) 0.072(4) -0.074(4) 0.013(3) -0.011(4)
C7 0.075(5) 0.135(6) 0.047(4) -0.042(4) 0.007(3) -0.013(4)
C8 0.038(4) 0.170(7) 0.065(4) -0.067(4) -0.004(3) 0.010(4)
C9 0.053(4) 0.162(7) 0.055(4) -0.045(4) -0.006(3) 0.001(4)
C10 0.040(5) 0.130(9) 0.063(6) -0.037(5) 0.000 0.000
C11 0.050(6) 0.119(8) 0.037(5) -0.042(6) 0.000 0.000
C12 0.073(9) 0.114(12) 0.050(8) -0.017(8) -0.010(6) -0.001(8)
C12' 0.052(7) 0.086(10) 0.062(8) -0.032(7) 0.005(6) -0.013(7)
C13 0.048(7) 0.076(9) 0.057(8) -0.006(6) 0.018(6) 0.000(6)
C13' 0.051(7) 0.080(9) 0.053(7) -0.007(7) 0.008(6) -0.001(6)
N1 0.041(4) 0.079(5) 0.052(4) -0.029(4) 0.000 0.000
N2 0.039(4) 0.192(9) 0.060(4) -0.056(5) 0.000 0.000

loop_
_atom_type_symbol
_atom_type_description
_atom_type_scat_dispersion_real
_atom_type_scat_dispersion_imag
_atom_type_scat_source
C C 0.0181 0.0091 'International Tables Vol C Tables 4.2.6.8 and 6.1.1.4'
H H 0.0000 0.0000 'International Tables Vol C Tables 4.2.6.8 and 6.1.1.4'
N N 0.0311 0.0180 'International Tables Vol C Tables 4.2.6.8 and 6.1.1.4'
O O 0.0492 0.0322 'International Tables Vol C Tables 4.2.6.8 and 6.1.1.4'
Co Co -2.3653 3.6143 'International Tables Vol C Tables 4.2.6.8 and 6.1.1.4'
S S 0.3331 0.5567 'International Tables Vol C Tables 4.2.6.8 and 6.1.1.4'

loop_
_geom_angle_atom_site_label_1
_geom_angle_atom_site_label_2
_geom_angle_atom_site_label_3
_geom_angle
_geom_angle_site_symmetry_1
_geom_angle_site_symmetry_3
O5 S1 O5 110.4(3) . 2_565
O5 S1 O4 110.13(11) . 2_565
O5 S1 O4 110.13(11) 2_565 2_565
O5 S1 O4 110.13(11) . .
O5 S1 O4 110.13(11) 2_565 .
O4 S1 O4 105.8(3) 2_565 .
O1 Co1 O1 90.58(19) 8_665 .
O1 Co1 O3 104.55(13) 8_665 12_666
O1 Co1 O3 90.43(15) . 12_666
O1 Co1 O3 90.43(15) 8_665 .
O1 Co1 O3 104.54(13) . .
O3 Co1 O3 158.8(2) 12_666 .
O1 Co1 O4 85.49(13) 8_665 11_566
O1 Co1 O4 176.05(14) . 11_566
O3 Co1 O4 90.94(14) 12_666 11_566
O3 Co1 O4 75.14(11) . 11_566
O1 Co1 O4 176.05(14) 8_665 .
O1 Co1 O4 85.49(13) . .
O3 Co1 O4 75.14(11) 12_666 .
O3 Co1 O4 90.94(14) . .
O4 Co1 O4 98.45(19) 11_566 .
O3 Co2 O2 94.88(9) . 14_655
O3 Co2 O2 94.88(9) . .
O2 Co2 O2 169.69(19) 14_655 .
O3 Co2 N1 178.6(2) . 9_665
O2 Co2 N1 85.16(9) 14_655 9_665
O2 Co2 N1 85.16(9) . 9_665
O3 Co2 O1W 89.98(18) . .
O2 Co2 O1W 88.35(11) 14_655 .
O2 Co2 O1W 88.35(11) . .
N1 Co2 O1W 91.4(2) 9_665 .
O3 Co2 O5 88.57(16) . .
O2 Co2 O5 91.78(11) 14_655 .
O2 Co2 O5 91.78(11) . .
N1 Co2 O5 90.0(2) 9_665 .
O1W Co2 O5 178.55(17) . .
C1 O1 Co1 127.3(3) . .
Co2 O1W H1W 124.3 . .
C1 O2 Co2 140.3(3) . .
Co2 O3 Co1 118.11(12) . .
Co2 O3 Co1 118.11(12) . 11_566
Co1 O3 Co1 103.42(18) . 11_566
Co2 O3 H3O 105.3 . .
Co1 O3 H3O 105.3 . .
Co1 O3 H3O 105.3 11_566 .
S1 O4 Co1 123.32(13) . 12_666
S1 O4 Co1 123.32(13) . .
Co1 O4 Co1 93.85(13) 12_666 .
S1 O5 Co2 129.2(2) . .
O1 C1 O2 125.3(5) . .
O1 C1 C2 119.0(5) . .
O2 C1 C2 115.7(5) . .
C3 C2 C7 116.3(5) . .
C3 C2 C1 122.0(5) . .
C7 C2 C1 121.6(5) . .
C2 C3 C4 122.9(6) . .
C2 C3 H3 118.5 . .
C4 C3 H3 118.5 . .
C3 C4 C5 120.6(5) . .
C3 C4 H4 119.7 . .
C5 C4 H4 119.7 . .
C4 C5 C6 118.0(5) . .
C4 C5 C8 122.3(5) . .
C6 C5 C8 119.7(6) . .
C7 C6 C5 118.9(6) . .
C7 C6 H6 120.5 . .
C5 C6 H6 120.5 . .
C6 C7 C2 123.2(5) . .
C6 C7 H7 118.4 . .
C2 C7 H7 118.4 . .
N2 C8 C9 121.5(5) . .
N2 C8 C5 115.1(5) . .
C9 C8 C5 123.4(5) . .
C10 C9 C8 119.5(6) . .
C10 C9 H9 120.3 . .
C8 C9 H9 120.3 . .
C9 C10 C9 118.2(7) 14_755 .
C9 C10 C11 120.9(3) 14_755 .
C9 C10 C11 120.9(3) . .
C12' C11 C12' 71.4(11) . 14_755
C12' C11 C12 74.1(7) . .
C12' C11 C12 117.4(9) 14_755 .
C12' C11 C12 117.4(9) . 14_755
C12' C11 C12 74.1(7) 14_755 14_755
C12 C11 C12 78.0(12) . 14_755
C12' C11 C10 122.1(8) . .
C12' C11 C10 122.1(8) 14_755 .
C12 C11 C10 120.4(8) . .
C12 C11 C10 120.4(8) 14_755 .
C11 C12 C13 119.9(11) . .
C11 C12 C12 51.0(6) . 14_755
C13 C12 C12 89.9(6) . 14_755
C11 C12 H12 119.5 . .
C13 C12 H12 119.5 . .
C12 C12 H12 119.5 14_755 .
C11 C12' C13' 122.5(11) . .
C11 C12' C12' 54.3(5) . 14_755
C13' C12' C12' 89.0(6) . 14_755
C11 C12' H12' 118.1 . .
C13' C12' H12' 118.1 . .
C12' C12' H12' 118.1 14_755 .
N1 C13 C12 121.4(10) . .
N1 C13 C13 50.4(5) . 14_755
C12 C13 C13 90.1(6) . 14_755
N1 C13 H13 118.4 . .
C12 C13 H13 118.4 . .
C13 C13 H13 118.4 14_755 .
N1 C13' C12' 119.7(10) . .
N1 C13' C13' 55.8(5) . 14_755
C12' C13' C13' 91.0(6) . 14_755
N1 C13' H13' 120.1 . .
C12' C13' H13' 120.1 . .
C13' C13' H13' 120.1 14_755 .
C13' N1 C13' 68.3(10) 14_755 .
C13' N1 C13 76.1(6) 14_755 14_755
C13' N1 C13 118.4(8) . 14_755
C13' N1 C13 118.4(8) 14_755 .
C13' N1 C13 76.1(6) . .
C13 N1 C13 79.2(10) 14_755 .
C13' N1 Co2 120.3(6) 14_755 9_665
C13' N1 Co2 120.3(6) . 9_665
C13 N1 Co2 120.9(6) 14_755 9_665
C13 N1 Co2 120.9(6) . 9_665
C8 N2 C8 119.8(6) . 14_755

loop_
_geom_bond_atom_site_label_1
_geom_bond_atom_site_label_2
_geom_bond_distance
_geom_bond_site_symmetry_2
S1 O5 1.463(4) .
S1 O5 1.463(4) 2_565
S1 O4 1.492(4) 2_565
S1 O4 1.492(4) .
Co1 O1 2.040(3) 8_665
Co1 O1 2.040(3) .
Co1 O3 2.060(2) 12_666
Co1 O3 2.060(2) .
Co1 O4 2.214(2) 11_566
Co1 O4 2.214(2) .
Co2 O3 1.998(4) .
Co2 O2 2.019(4) 14_655
Co2 O2 2.019(4) .
Co2 N1 2.140(6) 9_665
Co2 O1W 2.180(5) .
Co2 O5 2.180(4) .
O1 C1 1.258(5) .
O1W H1W 0.8500 .
O2 C1 1.276(6) .
O3 Co1 2.060(2) 11_566
O3 H3O 0.8200 .
O4 Co1 2.214(2) 12_666
C1 C2 1.476(7) .
C2 C3 1.346(7) .
C2 C7 1.404(7) .
C3 C4 1.365(7) .
C3 H3 0.9300 .
C4 C5 1.398(8) .
C4 H4 0.9300 .
C5 C6 1.399(7) .
C5 C8 1.458(7) .
C6 C7 1.363(7) .
C6 H6 0.9300 .
C7 H7 0.9300 .
C8 N2 1.339(6) .
C8 C9 1.425(6) .
C9 C10 1.391(6) .
C9 H9 0.9300 .
C10 C9 1.391(6) 14_755
C10 C11 1.466(10) .
C11 C12' 1.317(13) .
C11 C12' 1.317(13) 14_755
C11 C12 1.356(13) .
C11 C12 1.356(13) 14_755
C12 C13 1.408(13) .
C12 H12 0.9300 .
C12' C13' 1.415(12) .
C12' H12' 0.9300 .
C13 N1 1.334(10) .
C13 H13 0.9300 .
C13' N1 1.322(11) .
C13' H13' 0.9300 .
N1 C13' 1.322(11) 14_755
N1 C13 1.334(10) 14_755
N1 Co2 2.140(6) 9_665
N2 C8 1.339(6) 14_755

loop_
_platon_squeeze_void_nr
_platon_squeeze_void_average_x
_platon_squeeze_void_average_y
_platon_squeeze_void_average_z
_platon_squeeze_void_volume
_platon_squeeze_void_count_electrons
1 -0.009 0.005 0.001 6336.1 1717.9
